data_2108828
loop_
_publ_author_name
'Konieczny, Krzysztof A.'
'Bakowicz, Julia'
'Paliwoda, Damian'
'Warren, Mark R.'
'Ciesielski, Arkadiusz'
'Cyra\'nski, Micha\/l K.'
'Turowska-Tyrk, Ilona'

_publ_section_title
;
 Structural reasons for the formation of multicomponent products and the
 influence of high pressure
;
_journal_issue 3
_journal_name_full 'Acta Crystallographica Section B'
_journal_page_first
;
;
_journal_paper_doi 10.1107/S2052520621004492
_journal_volume 77
_journal_year 2021
_chemical_absolute_configuration syn
_chemical_formula_sum 'C31 H39 N O3'
_chemical_formula_weight 473.63
_space_group_crystal_system orthorhombic
_space_group_IT_number 19
_space_group_name_Hall 'P 2ac 2ab'
_space_group_name_H-M_alt 'P 21 21 21'
_atom_sites_solution_hydrogens mixed
_atom_sites_solution_primary isomor
_audit_creation_method SHELXL-2014/7
_cell_angle_alpha 90
_cell_angle_beta 90
_cell_angle_gamma 90
_cell_formula_units_Z 4
_cell_length_a 5.997(2)
_cell_length_b 13.267(7)
_cell_length_c 31.79(5)
_cell_measurement_pressure 1000000
_cell_measurement_reflns_used 453
_cell_measurement_temperature 299(2)
_cell_measurement_theta_max 22.6860
_cell_measurement_theta_min 5.7280
_cell_volume 2529(4)
_computing_cell_refinement 'CrysAlisPro (Rigaku OD, 2015)'
_computing_data_collection 'CrysAlisPro (Agilent Technologies, 2014)'
_computing_data_reduction 'CrysAlisPro (Rigaku OD, 2015)'
_computing_molecular_graphics 'ORTEP-3 for Windows (Farrugia, 2012)'
_computing_publication_material 'SHELXL 2014/7 (Sheldrick, 2015)'
_computing_structure_refinement 'SHELXL 2014/7 (Sheldrick, 2015)'
_computing_structure_solution 'SHELXT 2014/5 (Sheldrick, 2014)'
_diffrn_ambient_pressure 1000000
_diffrn_ambient_temperature 299(2)
_diffrn_detector_area_resol_mean 15.9718
_diffrn_measured_fraction_theta_full 0.516
_diffrn_measured_fraction_theta_max 0.516
_diffrn_measurement_device_type 'KM4 with Eos CCD'
_diffrn_measurement_method '\f- and \w scans'
_diffrn_radiation_monochromator graphite
_diffrn_radiation_source 'fine-focus sealed tube'
_diffrn_radiation_type MoK\a
_diffrn_radiation_wavelength 0.71073
_diffrn_reflns_av_R_equivalents 0.1861
_diffrn_reflns_av_unetI/netI 0.3355
_diffrn_reflns_Laue_measured_fraction_full 0.516
_diffrn_reflns_Laue_measured_fraction_max 0.516
_diffrn_reflns_limit_h_max 6
_diffrn_reflns_limit_h_min -6
_diffrn_reflns_limit_k_max 11
_diffrn_reflns_limit_k_min -14
_diffrn_reflns_limit_l_max 20
_diffrn_reflns_limit_l_min -22
_diffrn_reflns_number 5382
_diffrn_reflns_point_group_measured_fraction_full 0.526
_diffrn_reflns_point_group_measured_fraction_max 0.526
_diffrn_reflns_theta_full 24.458
_diffrn_reflns_theta_max 24.458
_diffrn_reflns_theta_min 5.617
_exptl_absorpt_coefficient_mu 0.079
_exptl_absorpt_correction_T_max 1.000
_exptl_absorpt_correction_T_min 0.32347
_exptl_absorpt_correction_type multi-scan
_exptl_absorpt_process_details 'Scale3 AbsPack (Rigaku OD, 2015)'
_exptl_crystal_colour colourless
_exptl_crystal_density_diffrn 1.244
_exptl_crystal_description block
_exptl_crystal_F_000 1024
_exptl_crystal_size_max 0.180
_exptl_crystal_size_mid 0.100
_exptl_crystal_size_min 0.080
_refine_diff_density_max 0.132
_refine_diff_density_min -0.135
_refine_diff_density_rms 0.031
_refine_ls_abs_structure_details
;
The absolute configuration was assigned to agree with that of its
precursor (S)-(-)-1-phenylethaneamine at the chiral centre C25.
;
_refine_ls_abs_structure_Flack -6.7(10)
_refine_ls_extinction_method none
_refine_ls_goodness_of_fit_ref 0.974
_refine_ls_hydrogen_treatment constr
_refine_ls_matrix_type full
_refine_ls_number_parameters 164
_refine_ls_number_reflns 2189
_refine_ls_number_restraints 154
_refine_ls_restrained_S_all 0.965
_refine_ls_R_factor_all 0.3134
_refine_ls_R_factor_gt 0.0990
_refine_ls_shift/su_max 0.000
_refine_ls_shift/su_mean 0.000
_refine_ls_structure_factor_coef Fsqd
_refine_ls_weighting_details 'w=1/[\s^2^(Fo^2^)+(0.0778P)^2^] where P=(Fo^2^+2Fc^2^)/3'
_refine_ls_weighting_scheme calc
_refine_ls_wR_factor_gt 0.1836
_refine_ls_wR_factor_ref 0.2841
_reflns_Friedel_coverage 0.746
_reflns_Friedel_fraction_full 0.541
_reflns_Friedel_fraction_max 0.541
_reflns_number_gt 653
_reflns_number_total 2189
_reflns_threshold_expression 'I > 2\s(I)'
_cod_data_source_file eb5068sup1.cif
_cod_data_source_block 1300minUV_1GPa
_cod_database_code 2108828
_shelx_shelxl_version_number 2014/7
_shelx_space_group_comment
;
The symmetry employed for this shelxl refinement is uniquely defined
by the following loop, which should always be used as a source of
symmetry information in preference to the above space-group names.
They are only intended as comments.
;
_shelx_estimated_absorpt_t_min 0.986
_shelx_estimated_absorpt_t_max 0.994

loop_
_space_group_symop_operation_xyz
'x, y, z'
'-x+1/2, -y, z+1/2'
'-x, y+1/2, -z+1/2'
'x+1/2, -y+1/2, -z'

loop_
_atom_site_label
_atom_site_type_symbol
_atom_site_fract_x
_atom_site_fract_y
_atom_site_fract_z
_atom_site_U_iso_or_equiv
_atom_site_adp_type
_atom_site_occupancy
_atom_site_site_symmetry_order
_atom_site_calc_flag
_atom_site_refinement_flags_posn
_atom_site_refinement_flags_adp
_atom_site_refinement_flags_occupancy
_atom_site_disorder_assembly
_atom_site_disorder_group
O2 O 0.3784(19) 0.6239(9) 0.4829(6) 0.102(7) Uani 1 1 d D . . . .
O3 O 0.687(2) 0.6141(9) 0.4456(6) 0.120(8) Uani 1 1 d D . . . .
C6 C 0.3263(18) 0.1785(7) 0.2991(4) 0.069(5) Uiso 1 1 d DG . . . .
C1 C 0.1776(18) 0.2580(8) 0.3074(4) 0.075(3) Uiso 1 1 d DG U . A .
C2 C 0.0986(14) 0.3213(6) 0.2758(5) 0.075(3) Uiso 1 1 d DG U . A .
C3 C 0.1683(17) 0.3033(7) 0.2348(4) 0.075(3) Uiso 1 1 d DG U . A .
H3 H 0.1141 0.3443 0.2134 0.090 Uiso 1 1 d G U . A .
C4 C 0.3133(18) 0.2276(8) 0.2247(4) 0.075(3) Uiso 1 1 d G U . A .
C5 C 0.3912(13) 0.1657(6) 0.2574(5) 0.075(3) Uiso 1 1 d DG U . A .
H5 H 0.4902 0.1140 0.2509 0.090 Uiso 1 1 d G U . A .
C14 C 0.499(4) 0.5840(14) 0.4550(9) 0.088(7) Uiso 1 1 d D . . . .
C18 C 0.371(3) 0.2031(14) 0.1800(9) 0.095(6) Uiso 1 1 d . . . . .
H18 H 0.3586 0.1296 0.1776 0.115 Uiso 1 1 calc R U . A .
C19 C 0.617(3) 0.2280(14) 0.1723(9) 0.128(8) Uiso 1 1 d . . . . .
H19A H 0.6547 0.2124 0.1437 0.192 Uiso 1 1 calc R U . . .
H19B H 0.6419 0.2984 0.1774 0.192 Uiso 1 1 calc R U . . .
H19C H 0.7083 0.1889 0.1909 0.192 Uiso 1 1 calc R U . . .
C20 C 0.218(3) 0.2463(15) 0.1468(10) 0.132(8) Uiso 1 1 d . . . . .
H20A H 0.2687 0.2263 0.1195 0.197 Uiso 1 1 calc R U . . .
H20B H 0.0690 0.2215 0.1512 0.197 Uiso 1 1 calc R U . . .
H20C H 0.2177 0.3185 0.1488 0.197 Uiso 1 1 calc R U . . .
C26 C 0.9376(10) 0.5132(5) 0.5487(4) 0.088(6) Uiso 1 1 d G . . . .
N1 N 0.9533(16) 0.6725(6) 0.5090(5) 0.098(5) Uiso 1 1 d G . . . .
H1A H 0.8500 0.6507 0.4911 0.118 Uiso 1 1 d G U . . .
H1B H 1.0878 0.6549 0.4998 0.118 Uiso 1 1 d G U . . .
H1C H 0.9454 0.7393 0.5111 0.118 Uiso 1 1 d G U . . .
C24 C 0.6941(19) 0.6632(7) 0.5686(5) 0.104(7) Uiso 1 1 d G . . . .
H24A H 0.5765 0.6449 0.5496 0.156 Uiso 1 1 d G U . . .
H24B H 0.6986 0.7351 0.5716 0.156 Uiso 1 1 d G U . . .
H24C H 0.6672 0.6329 0.5956 0.156 Uiso 1 1 d G U . . .
C25 C 0.9139(13) 0.6263(5) 0.5515(4) 0.114(7) Uiso 1 1 d G . . . .
H25 H 1.0313 0.6510 0.5703 0.137 Uiso 1 1 d G U . . .
C27 C 1.1310(13) 0.4667(6) 0.5617(5) 0.107(7) Uiso 1 1 d G . . . .
H27 H 1.2488 0.5056 0.5716 0.128 Uiso 1 1 d G U . . .
C28 C 1.1527(17) 0.3628(7) 0.5601(6) 0.120(7) Uiso 1 1 d G . . . .
H28 H 1.2840 0.3325 0.5691 0.143 Uiso 1 1 d G U . . .
C29 C 0.984(2) 0.3055(5) 0.5453(6) 0.121(8) Uiso 1 1 d G . . . .
H29 H 0.9999 0.2358 0.5442 0.145 Uiso 1 1 d G U . . .
C30 C 0.7901(18) 0.3495(5) 0.5322(6) 0.114(7) Uiso 1 1 d G . . . .
H30 H 0.6738 0.3097 0.5223 0.137 Uiso 1 1 d G U . . .
C31 C 0.7669(12) 0.4537(5) 0.5337(5) 0.106(7) Uiso 1 1 d G . . . .
H31 H 0.6353 0.4835 0.5245 0.127 Uiso 1 1 d G U . . .
O1 O -0.058(4) 0.2222(17) 0.3674(9) 0.102(11) Uani 0.595(4) 1 d D U P A 1
C7 C 0.099(5) 0.271(2) 0.3529(7) 0.113(12) Uiso 0.595(4) 1 d D U P A 1
C8 C 0.206(2) 0.3452(8) 0.3817(5) 0.067(6) Uiso 0.595(4) 1 d DG U P A 1
C9 C 0.0969(17) 0.3811(9) 0.4148(5) 0.085(4) Uiso 0.595(4) 1 d DG U P A 1
H9 H -0.0426 0.3552 0.4216 0.102 Uiso 0.595(4) 1 d G U P A 1
C10 C 0.188(2) 0.4568(11) 0.4394(4) 0.085(4) Uiso 0.595(4) 1 d G U P A 1
H10 H 0.1133 0.4795 0.4631 0.102 Uiso 0.595(4) 1 d G U P A 1
C11 C 0.392(3) 0.4985(12) 0.4284(6) 0.083(7) Uiso 0.595(4) 1 d G U P A 1
C12 C 0.507(2) 0.4622(12) 0.3939(6) 0.085(4) Uiso 0.595(4) 1 d G U P A 1
H12 H 0.6453 0.4890 0.3870 0.102 Uiso 0.595(4) 1 d G U P A 1
C13 C 0.415(2) 0.3860(11) 0.3694(4) 0.085(4) Uiso 0.595(4) 1 d DG U P A 1
H13 H 0.4888 0.3622 0.3457 0.102 Uiso 0.595(4) 1 d G U P A 1
C15 C -0.051(3) 0.4115(12) 0.2897(9) 0.084(7) Uani 0.595(4) 1 d . U P A 1
H15 H -0.0756 0.4065 0.3200 0.101 Uiso 0.595(4) 1 calc R U P A 1
C16 C -0.276(3) 0.4035(14) 0.2676(11) 0.088(5) Uiso 0.595(4) 1 d . U P A 1
H16A H -0.3438 0.3399 0.2743 0.132 Uiso 0.595(4) 1 calc R U P A 1
H16B H -0.3713 0.4572 0.2769 0.132 Uiso 0.595(4) 1 calc R U P A 1
H16C H -0.2552 0.4083 0.2377 0.132 Uiso 0.595(4) 1 calc R U P A 1
C17 C 0.069(3) 0.5110(13) 0.2807(11) 0.088(5) Uiso 0.595(4) 1 d . U P A 1
H17A H 0.2096 0.5119 0.2953 0.132 Uiso 0.595(4) 1 calc R U P A 1
H17B H 0.0951 0.5173 0.2510 0.132 Uiso 0.595(4) 1 calc R U P A 1
H17C H -0.0210 0.5662 0.2902 0.132 Uiso 0.595(4) 1 calc R U P A 1
C21 C 0.401(4) 0.1067(19) 0.3335(9) 0.097(7) Uani 0.595(4) 1 d D U P A 1
H21 H 0.4222 0.1459 0.3593 0.117 Uiso 0.595(4) 1 calc R U P A 1
C22 C 0.222(4) 0.0273(18) 0.3420(12) 0.108(8) Uiso 0.595(4) 1 d D U P A 1
H22A H 0.2726 -0.0173 0.3638 0.161 Uiso 0.595(4) 1 calc R U P A 1
H22B H 0.0872 0.0599 0.3507 0.161 Uiso 0.595(4) 1 calc R U P A 1
H22C H 0.1952 -0.0105 0.3168 0.161 Uiso 0.595(4) 1 calc R U P A 1
C23 C 0.620(4) 0.0531(18) 0.3236(12) 0.108(8) Uiso 0.595(4) 1 d D U P A 1
H23A H 0.6578 0.0090 0.3464 0.161 Uiso 0.595(4) 1 calc R U P A 1
H23B H 0.6030 0.0145 0.2983 0.161 Uiso 0.595(4) 1 calc R U P A 1
H23C H 0.7357 0.1021 0.3199 0.161 Uiso 0.595(4) 1 calc R U P A 1
O1D O -0.134(6) 0.265(4) 0.3577(19) 0.11(2) Uiso 0.285(4) 1 d D U P A 2
C7D C 0.109(6) 0.258(2) 0.3552(8) 0.109(18) Uiso 0.285(4) 1 d D U P A 2
C8D C 0.206(2) 0.3452(8) 0.3817(5) 0.067(6) Uiso 0.285(4) 1 d . U P A 2
C9D C 0.0969(17) 0.3811(9) 0.4148(5) 0.085(4) Uiso 0.285(4) 1 d . U P A 2
H9D H -0.0426 0.3552 0.4216 0.102 Uiso 0.285(4) 1 calc R U P A 2
C10D C 0.188(2) 0.4568(11) 0.4394(4) 0.085(4) Uiso 0.285(4) 1 d . U P A 2
H10D H 0.1133 0.4795 0.4631 0.102 Uiso 0.285(4) 1 calc R U P A 2
C11D C 0.392(3) 0.4985(12) 0.4284(6) 0.083(7) Uiso 0.285(4) 1 d . U P A 2
C12D C 0.507(2) 0.4622(12) 0.3939(6) 0.085(4) Uiso 0.285(4) 1 d . U P A 2
H12D H 0.6453 0.4890 0.3870 0.102 Uiso 0.285(4) 1 calc R U P A 2
C13D C 0.415(2) 0.3860(11) 0.3694(4) 0.085(4) Uiso 0.285(4) 1 d . U P A 2
H13D H 0.4888 0.3622 0.3457 0.102 Uiso 0.285(4) 1 calc R U P A 2
C15D C -0.051(3) 0.4115(12) 0.2897(9) 0.084(7) Uani 0.285(4) 1 d . U P A 2
H15D H -0.0756 0.4065 0.3200 0.101 Uiso 0.285(4) 1 calc R U P A 2
C16D C -0.276(3) 0.4035(14) 0.2676(11) 0.088(5) Uiso 0.285(4) 1 d . U P A 2
H16D H -0.3438 0.3399 0.2743 0.132 Uiso 0.285(4) 1 calc R U P A 2
H16E H -0.3713 0.4572 0.2769 0.132 Uiso 0.285(4) 1 calc R U P A 2
H16F H -0.2552 0.4083 0.2377 0.132 Uiso 0.285(4) 1 calc R U P A 2
C17D C 0.069(3) 0.5110(13) 0.2807(11) 0.088(5) Uiso 0.285(4) 1 d . U P A 2
H17D H 0.2096 0.5119 0.2953 0.132 Uiso 0.285(4) 1 calc R U P A 2
H17E H 0.0951 0.5173 0.2510 0.132 Uiso 0.285(4) 1 calc R U P A 2
H17F H -0.0210 0.5662 0.2902 0.132 Uiso 0.285(4) 1 calc R U P A 2
C21D C 0.394(9) 0.126(4) 0.3397(11) 0.098(11) Uiso 0.285(4) 1 d D U P A 2
H21D H 0.5172 0.1663 0.3507 0.118 Uiso 0.285(4) 1 calc R U P A 2
C22D C 0.197(10) 0.153(3) 0.3672(16) 0.16(3) Uiso 0.285(4) 1 d D U P A 2
H22D H 0.2418 0.1532 0.3965 0.188 Uiso 0.285(4) 1 calc R U P A 2
H22E H 0.0792 0.1037 0.3637 0.188 Uiso 0.285(4) 1 calc R U P A 2
C23D C 0.493(12) 0.025(4) 0.332(2) 0.12(2) Uiso 0.285(4) 1 d D U P A 2
H23D H 0.6163 0.0303 0.3134 0.174 Uiso 0.285(4) 1 calc R U P A 2
H23E H 0.5435 -0.0027 0.3588 0.174 Uiso 0.285(4) 1 calc R U P A 2
H23F H 0.3822 -0.0194 0.3206 0.174 Uiso 0.285(4) 1 calc R U P A 2
O1P O -0.110(13) 0.258(6) 0.365(2) 0.11(3) Uiso 0.121(4) 1 d D U P A 3
C7P C 0.042(6) 0.313(3) 0.3402(11) 0.11(2) Uiso 0.121(4) 1 d D U P A 3
C8P C 0.159(8) 0.385(2) 0.3710(11) 0.075(19) Uiso 0.121(4) 1 d DG U P A 3
C9P C 0.055(8) 0.420(4) 0.4048(15) 0.082(10) Uiso 0.121(4) 1 d DG U P A 3
H9P H -0.0935 0.4037 0.4095 0.098 Uiso 0.121(4) 1 d G U P A 3
C10P C 0.165(10) 0.482(7) 0.4331(19) 0.082(10) Uiso 0.121(4) 1 d DG U P A 3
H10P H 0.0930 0.5042 0.4572 0.098 Uiso 0.121(4) 1 d G U P A 3
C11P C 0.384(11) 0.510(8) 0.425(2) 0.079(19) Uiso 0.121(4) 1 d DG U P A 3
C12P C 0.494(10) 0.474(7) 0.390(2) 0.082(10) Uiso 0.121(4) 1 d DG U P A 3
H12P H 0.6418 0.4916 0.3856 0.098 Uiso 0.121(4) 1 d G U P A 3
C13P C 0.383(9) 0.412(5) 0.3620(16) 0.082(10) Uiso 0.121(4) 1 d DG U P A 3
H13P H 0.4538 0.3887 0.3379 0.098 Uiso 0.121(4) 1 d G U P A 3
C15P C -0.048(8) 0.387(4) 0.3022(13) 0.085(13) Uiso 0.121(4) 1 d D U P A 3
C16P C -0.295(8) 0.384(8) 0.294(3) 0.11(3) Uiso 0.121(4) 1 d D U P A 3
H16G H -0.3702 0.4290 0.3127 0.166 Uiso 0.121(4) 1 calc R U P A 3
H16H H -0.3232 0.4038 0.2653 0.166 Uiso 0.121(4) 1 calc R U P A 3
H16I H -0.3490 0.3165 0.2981 0.166 Uiso 0.121(4) 1 calc R U P A 3
C17P C 0.036(17) 0.495(3) 0.306(3) 0.05(3) Uiso 0.121(4) 1 d D U P A 3
H17G H -0.0657 0.5331 0.3234 0.082 Uiso 0.121(4) 1 calc R U P A 3
H17H H 0.1806 0.4950 0.3190 0.082 Uiso 0.121(4) 1 calc R U P A 3
H17I H 0.0444 0.5252 0.2788 0.082 Uiso 0.121(4) 1 calc R U P A 3
C21P C 0.401(4) 0.1067(19) 0.3335(9) 0.097(7) Uani 0.121(4) 1 d . U P A 3
H21P H 0.4222 0.1459 0.3593 0.117 Uiso 0.121(4) 1 calc R U P A 3
C22P C 0.222(4) 0.0273(18) 0.3420(12) 0.108(8) Uiso 0.121(4) 1 d . U P A 3
H22F H 0.2726 -0.0173 0.3638 0.161 Uiso 0.121(4) 1 calc R U P A 3
H22G H 0.0872 0.0599 0.3507 0.161 Uiso 0.121(4) 1 calc R U P A 3
H22H H 0.1952 -0.0105 0.3168 0.161 Uiso 0.121(4) 1 calc R U P A 3
C23P C 0.620(4) 0.0531(18) 0.3236(12) 0.108(8) Uiso 0.121(4) 1 d . U P A 3
H23G H 0.6578 0.0090 0.3464 0.161 Uiso 0.121(4) 1 calc R U P A 3
H23H H 0.6030 0.0145 0.2983 0.161 Uiso 0.121(4) 1 calc R U P A 3
H23I H 0.7357 0.1021 0.3199 0.161 Uiso 0.121(4) 1 calc R U P A 3

loop_
_atom_site_aniso_label
_atom_site_aniso_U_11
_atom_site_aniso_U_22
_atom_site_aniso_U_33
_atom_site_aniso_U_23
_atom_site_aniso_U_13
_atom_site_aniso_U_12
O2 0.096(8) 0.088(10) 0.12(2) -0.020(8) 0.021(11) 0.001(7)
O3 0.092(8) 0.137(12) 0.13(3) -0.004(10) 0.019(11) -0.028(8)
O1 0.140(18) 0.084(17) 0.08(3) -0.021(15) 0.030(18) -0.007(16)
C15 0.101(11) 0.063(10) 0.088(16) -0.010(10) -0.014(12) 0.006(9)
C21 0.097(12) 0.098(13) 0.098(16) 0.012(12) 0.021(13) 0.032(12)
C15D 0.101(11) 0.063(10) 0.088(16) -0.010(10) -0.014(12) 0.006(9)
C21P 0.097(12) 0.098(13) 0.098(16) 0.012(12) 0.021(13) 0.032(12)

loop_
_atom_type_symbol
_atom_type_description
_atom_type_scat_dispersion_real
_atom_type_scat_dispersion_imag
_atom_type_scat_source
C C 0.0033 0.0016 'International Tables Vol C Tables 4.2.6.8 and 6.1.1.4'
H H 0.0000 0.0000 'International Tables Vol C Tables 4.2.6.8 and 6.1.1.4'
N N 0.0061 0.0033 'International Tables Vol C Tables 4.2.6.8 and 6.1.1.4'
O O 0.0106 0.0060 'International Tables Vol C Tables 4.2.6.8 and 6.1.1.4'

loop_
_geom_angle_atom_site_label_1
_geom_angle_atom_site_label_2
_geom_angle_atom_site_label_3
_geom_angle
_geom_angle_site_symmetry_1
_geom_angle_site_symmetry_3
_geom_angle_publ_flag
C5 C6 C1 116.5 . . ?
C5 C6 C21P 121.8(13) . . ?
C1 C6 C21P 121.7(12) . . ?
C5 C6 C21 121.8(13) . . ?
C1 C6 C21 121.7(12) . . ?
C5 C6 C21D 132.5(16) . . ?
C1 C6 C21D 110.9(16) . . ?
C2 C1 C6 122.4 . . ?
C2 C1 C7P 91.3(17) . . ?
C6 C1 C7P 146.3(17) . . ?
C2 C1 C7 120.6(15) . . ?
C6 C1 C7 116.9(15) . . ?
C2 C1 C7D 127.3(16) . . ?
C6 C1 C7D 110.2(16) . . ?
C1 C2 C3 118.0 . . ?
C1 C2 C15P 98.6(18) . . ?
C3 C2 C15P 143.4(18) . . ?
C1 C2 C15 117.2(14) . . ?
C3 C2 C15 124.7(14) . . ?
C1 C2 C15D 117.2(14) . . ?
C3 C2 C15D 124.7(14) . . ?
C4 C3 C2 122.6 . . ?
C3 C4 C5 117.8 . . ?
C3 C4 C18 122.1(13) . . ?
C5 C4 C18 119.8(13) . . ?
C6 C5 C4 122.7 . . ?
O3 C14 O2 124(2) . . ?
O3 C14 C11P 118(3) . . ?
O2 C14 C11P 116(2) . . ?
O3 C14 C11 119(2) . . ?
O2 C14 C11 116.8(19) . . ?
O3 C14 C11D 119(2) . . ?
O2 C14 C11D 116.8(19) . . ?
C4 C18 C20 116.0(17) . . ?
C4 C18 C19 109.2(19) . . ?
C20 C18 C19 113(2) . . ?
C27 C26 C31 118.2 . . ?
C27 C26 C25 120.5 . . ?
C31 C26 C25 121.3 . . ?
N1 C25 C24 109.2 . . ?
N1 C25 C26 109.8 . . ?
C24 C25 C26 115.2 . . ?
C26 C27 C28 120.9 . . ?
C29 C28 C27 120.2 . . ?
C28 C29 C30 120.2 . . ?
C29 C30 C31 119.9 . . ?
C26 C31 C30 120.5 . . ?
O1 C7 C8 116(2) . . ?
O1 C7 C1 122(2) . . ?
C8 C7 C1 121.6(17) . . ?
C9 C8 C13 121.1 . . ?
C9 C8 C7 120.9(13) . . ?
C13 C8 C7 117.5(12) . . ?
C8 C9 C10 120.7 . . ?
C9 C10 C11 119.9 . . ?
C12 C11 C10 119.9 . . ?
C12 C11 C14 118.7(16) . . ?
C10 C11 C14 121.4(15) . . ?
C11 C12 C13 120.1 . . ?
C12 C13 C8 118.2 . . ?
C16 C15 C17 113.1(18) . . ?
C16 C15 C2 109.1(16) . . ?
C17 C15 C2 109.8(14) . . ?
C6 C21 C23 113(2) . . ?
C6 C21 C22 111(2) . . ?
C23 C21 C22 108.5(18) . . ?
O1D C7D C22D 113(3) . . ?
O1D C7D C8D 107(3) . . ?
C22D C7D C8D 114(3) . . ?
O1D C7D C1 108(3) . . ?
C22D C7D C1 99(2) . . ?
C8D C7D C1 115.2(19) . . ?
C9D C8D C13D 121.1 . . ?
C9D C8D C7D 121.0(14) . . ?
C13D C8D C7D 117.9(13) . . ?
C8D C9D C10D 120.7 . . ?
C9D C10D C11D 119.9 . . ?
C12D C11D C10D 119.9 . . ?
C12D C11D C14 118.7(16) . . ?
C10D C11D C14 121.4(15) . . ?
C11D C12D C13D 120.1 . . ?
C12D C13D C8D 118.2 . . ?
C16D C15D C17D 113.1(18) . . ?
C16D C15D C2 109.1(16) . . ?
C17D C15D C2 109.8(14) . . ?
C23D C21D C22D 128(4) . . ?
C23D C21D C6 113(3) . . ?
C22D C21D C6 100(3) . . ?
C21D C22D C7D 110(3) . . ?
O1P C7P C1 119(4) . . ?
O1P C7P C8P 105(3) . . ?
C1 C7P C8P 120(2) . . ?
O1P C7P C15P 120(4) . . ?
C1 C7P C15P 87.6(17) . . ?
C8P C7P C15P 104(2) . . ?
C9P C8P C13P 121.06(5) . . ?
C9P C8P C7P 121(2) . . ?
C13P C8P C7P 117(2) . . ?
C8P C9P C10P 120.75(10) . . ?
C9P C10P C11P 119.9 . . ?
C12P C11P C10P 119.88(5) . . ?
C12P C11P C14 120(3) . . ?
C10P C11P C14 120(3) . . ?
C11P C12P C13P 120.14(11) . . ?
C12P C13P C8P 118.2 . . ?
C2 C15P C16P 118(4) . . ?
C2 C15P C17P 114(4) . . ?
C16P C15P C17P 112(3) . . ?
C2 C15P C7P 82.5(17) . . ?
C16P C15P C7P 116(4) . . ?
C17P C15P C7P 113(3) . . ?
C6 C21P C23P 113(2) . . ?
C6 C21P C22P 111(2) . . ?
C23P C21P C22P 108.5(18) . . ?

loop_
_geom_bond_atom_site_label_1
_geom_bond_atom_site_label_2
_geom_bond_distance
_geom_bond_site_symmetry_2
_geom_bond_publ_flag
O2 C14 1.26(3) . ?
O3 C14 1.23(2) . ?
C6 C5 1.3947 . ?
C6 C1 1.4060 . ?
C6 C21P 1.517(19) . ?
C6 C21 1.517(19) . ?
C6 C21D 1.52(2) . ?
C1 C2 1.3900 . ?
C1 C7P 1.51(2) . ?
C1 C7 1.53(2) . ?
C1 C7D 1.58(2) . ?
C2 C3 1.3901 . ?
C2 C15P 1.50(2) . ?
C2 C15 1.558(19) . ?
C2 C15D 1.558(19) . ?
C3 C4 1.3667 . ?
C4 C5 1.4051 . ?
C4 C18 1.50(3) . ?
C14 C11P 1.52(2) . ?
C14 C11 1.55(2) . ?
C14 C11D 1.55(2) . ?
C18 C20 1.51(3) . ?
C18 C19 1.53(2) . ?
C26 C27 1.3765 . ?
C26 C31 1.3784 . ?
C26 C25 1.5095 . ?
N1 C25 1.5015 . ?
C24 C25 1.5074 . ?
C27 C28 1.3862 . ?
C28 C29 1.3487 . ?
C29 C30 1.3677 . ?
C30 C31 1.3909 . ?
O1 C7 1.24(2) . ?
C7 C8 1.490(19) . ?
C8 C9 1.3283 . ?
C8 C13 1.4209 . ?
C9 C10 1.3841 . ?
C10 C11 1.3855 . ?
C11 C12 1.3814 . ?
C12 C13 1.3894 . ?
C15 C16 1.53(3) . ?
C15 C17 1.53(2) . ?
C21 C23 1.52(2) . ?
C21 C22 1.53(2) . ?
O1D C7D 1.46(2) . ?
C7D C22D 1.53(3) . ?
C7D C8D 1.55(2) . ?
C8D C9D 1.3283 . ?
C8D C13D 1.4209 . ?
C9D C10D 1.3841 . ?
C10D C11D 1.3855 . ?
C11D C12D 1.3814 . ?
C12D C13D 1.3894 . ?
C15D C16D 1.53(3) . ?
C15D C17D 1.53(2) . ?
C21D C23D 1.49(3) . ?
C21D C22D 1.52(3) . ?
O1P C7P 1.40(2) . ?
C7P C8P 1.53(2) . ?
C7P C15P 1.65(2) . ?
C8P C9P 1.3283 . ?
C8P C13P 1.4208 . ?
C9P C10P 1.3842 . ?
C10P C11P 1.3855 . ?
C11P C12P 1.3816 . ?
C12P C13P 1.3894 . ?
C15P C16P 1.50(3) . ?
C15P C17P 1.52(3) . ?
C21P C23P 1.52(2) . ?
C21P C22P 1.53(2) . ?

_cod_database_fobs_code 2108828
